data_4081076
loop_
_publ_author_name
'Johnson, Kevin R. D.'
'Hayes, Paul G.'

_publ_section_title
;
 Organolutetium-Mediated Dearomatization and Functionalization of
 Pyrimidine Rings
;
_journal_issue 15
_journal_name_full Organometallics
_journal_page_first 4046
_journal_paper_doi 10.1021/om400413e
_journal_volume 32
_journal_year 2013
_chemical_formula_sum 'C48 H39 Cl6 N7 P2'
_chemical_formula_weight 988.50
_chemical_name_systematic
;
 ?
;
_space_group_IT_number 14
_symmetry_cell_setting monoclinic
_symmetry_space_group_name_Hall '-P 2ybc'
_symmetry_space_group_name_H-M 'P 1 21/c 1'
_atom_sites_solution_hydrogens geom
_atom_sites_solution_primary direct
_atom_sites_solution_secondary difmap
_audit_creation_method SHELXL-97
_cell_angle_alpha 90.00
_cell_angle_beta 90.801(3)
_cell_angle_gamma 90.00
_cell_formula_units_Z 4
_cell_length_a 13.4383(16)
_cell_length_b 14.7457(18)
_cell_length_c 23.194(3)
_cell_measurement_reflns_used 1925
_cell_measurement_temperature 173(2)
_cell_measurement_theta_max 18.55
_cell_measurement_theta_min 2.22
_cell_volume 4595.6(10)
_computing_cell_refinement 'Bruker SAINT'
_computing_data_collection 'Bruker APEX2'
_computing_data_reduction 'Bruker SAINT'
_computing_molecular_graphics 'Bruker SHELXTL'
_computing_publication_material 'Bruker SHELXTL'
_computing_structure_refinement 'SHELXL-97 (Sheldrick, 1997)'
_computing_structure_solution 'SHELXS-97 (Sheldrick, 1990)'
_diffrn_ambient_temperature 173(2)
_diffrn_measured_fraction_theta_full 0.996
_diffrn_measured_fraction_theta_max 0.996
_diffrn_measurement_device_type 'Bruker APEX-II CCD'
_diffrn_measurement_method '\f and \w scans'
_diffrn_radiation_monochromator graphite
_diffrn_radiation_source 'fine-focus sealed tube'
_diffrn_radiation_type MoK\a
_diffrn_radiation_wavelength 0.71073
_diffrn_reflns_av_R_equivalents 0.1216
_diffrn_reflns_av_sigmaI/netI 0.1428
_diffrn_reflns_limit_h_max 16
_diffrn_reflns_limit_h_min -14
_diffrn_reflns_limit_k_max 17
_diffrn_reflns_limit_k_min -18
_diffrn_reflns_limit_l_max 28
_diffrn_reflns_limit_l_min -28
_diffrn_reflns_number 32559
_diffrn_reflns_theta_full 26.37
_diffrn_reflns_theta_max 26.37
_diffrn_reflns_theta_min 1.64
_diffrn_standards_number 0
_exptl_absorpt_coefficient_mu 0.488
_exptl_absorpt_correction_T_max 0.9770
_exptl_absorpt_correction_T_min 0.8841
_exptl_absorpt_correction_type multi-scan
_exptl_absorpt_process_details 'SADABS (Bruker, 2008)'
_exptl_crystal_colour yellow
_exptl_crystal_density_diffrn 1.429
_exptl_crystal_density_method 'not measured'
_exptl_crystal_description needle
_exptl_crystal_F_000 2032
_exptl_crystal_size_max 0.26
_exptl_crystal_size_mid 0.09
_exptl_crystal_size_min 0.05
_refine_diff_density_max 0.680
_refine_diff_density_min -0.378
_refine_diff_density_rms 0.075
_refine_ls_extinction_method none
_refine_ls_goodness_of_fit_ref 0.960
_refine_ls_hydrogen_treatment constr
_refine_ls_matrix_type full
_refine_ls_number_parameters 607
_refine_ls_number_reflns 9367
_refine_ls_number_restraints 30
_refine_ls_restrained_S_all 0.981
_refine_ls_R_factor_all 0.1660
_refine_ls_R_factor_gt 0.0630
_refine_ls_shift/su_max 0.000
_refine_ls_shift/su_mean 0.000
_refine_ls_structure_factor_coef Fsqd
_refine_ls_weighting_details 'calc w=1/[\s^2^(Fo^2^)+(0.0613P)^2^+0.0000P] where P=(Fo^2^+2Fc^2^)/3'
_refine_ls_weighting_scheme calc
_refine_ls_wR_factor_gt 0.1189
_refine_ls_wR_factor_ref 0.1556
_reflns_number_gt 4424
_reflns_number_total 9367
_reflns_threshold_expression >2sigma(I)
_cod_data_source_file om400413e_si_002.cif
_cod_data_source_block Compound1
_cod_depositor_comments
;
The following automatic conversions were performed:

'_symmetry_cell_setting' value 'Monoclinic' changed to 'monoclinic'
according to /home/saulius/struct/CIF-dictionaries/cif_core.dic
dictionary named 'cif_core.dic' version 2.4.2 from 2011-04-26.

Automatic conversion script
Id: cif_fix_values 1891 2012-01-12 08:04:46Z andrius 
;
_cod_original_cell_volume 4595.5(9)
_cod_original_sg_symbol_H-M P2(1)/c
_cod_database_code 4081076

loop_
_symmetry_equiv_pos_as_xyz
'x, y, z'
'-x, y+1/2, -z+1/2'
'-x, -y, -z'
'x, -y-1/2, z-1/2'

loop_
_atom_site_label
_atom_site_type_symbol
_atom_site_fract_x
_atom_site_fract_y
_atom_site_fract_z
_atom_site_U_iso_or_equiv
_atom_site_adp_type
_atom_site_occupancy
_atom_site_symmetry_multiplicity
_atom_site_calc_flag
_atom_site_refinement_flags
_atom_site_disorder_assembly
_atom_site_disorder_group
P2 P 0.63598(9) 0.08379(7) 0.14402(5) 0.0265(3) Uani 1 1 d . . .
P1 P 0.78895(9) 0.28881(7) -0.06319(5) 0.0281(3) Uani 1 1 d . . .
C11 C 0.8703(3) 0.0272(3) -0.02451(17) 0.0252(10) Uani 1 1 d . . .
C9 C 0.7730(3) 0.0395(3) 0.05592(17) 0.0253(10) Uani 1 1 d . . .
C8 C 0.7217(3) 0.0126(3) 0.10536(17) 0.0243(10) Uani 1 1 d . . .
C1 C 0.8487(3) 0.1801(3) -0.06377(17) 0.0263(10) Uani 1 1 d . . .
C4 C 0.9280(3) 0.0028(3) -0.07148(17) 0.0287(10) Uani 1 1 d . . .
H4 H 0.9551 -0.0566 -0.0737 0.034 Uiso 1 1 calc R . .
C2 C 0.9067(3) 0.1524(3) -0.11027(17) 0.0300(11) Uani 1 1 d . . .
H2 H 0.9200 0.1949 -0.1400 0.036 Uiso 1 1 calc R . .
C6 C 0.7932(3) -0.1397(3) 0.09290(19) 0.0317(11) Uani 1 1 d . . .
C5 C 0.8432(3) -0.1108(3) 0.04378(18) 0.0295(10) Uani 1 1 d . . .
H5 H 0.8844 -0.1518 0.0234 0.035 Uiso 1 1 calc R . .
C21 C 0.8686(3) 0.3645(3) -0.10268(18) 0.0310(11) Uani 1 1 d . . .
C12 C 0.8313(3) 0.1159(3) -0.02087(17) 0.0250(10) Uani 1 1 d . . .
C15 C 0.6739(3) 0.2739(3) -0.10267(17) 0.0279(10) Uani 1 1 d . . .
C7 C 0.7333(3) -0.0781(3) 0.12189(17) 0.0292(10) Uani 1 1 d . . .
H7 H 0.6983 -0.0988 0.1547 0.035 Uiso 1 1 calc R . .
C3 C 0.9458(3) 0.0647(3) -0.11483(18) 0.0314(11) Uani 1 1 d . . .
C26 C 0.9448(4) 0.4081(3) -0.0725(2) 0.0448(13) Uani 1 1 d . . .
H26 H 0.9508 0.4008 -0.0319 0.054 Uiso 1 1 calc R . .
C13 C 1.0044(4) 0.0372(3) -0.16682(18) 0.0401(12) Uani 1 1 d . . .
H13A H 1.0685 0.0118 -0.1543 0.060 Uiso 1 1 calc R . .
H13B H 1.0157 0.0904 -0.1912 0.060 Uiso 1 1 calc R . .
H13C H 0.9670 -0.0085 -0.1888 0.060 Uiso 1 1 calc R . .
C10 C 0.8323(3) -0.0213(3) 0.02477(17) 0.0262(10) Uani 1 1 d . . .
C20 C 0.6215(3) 0.3456(3) -0.12758(17) 0.0337(11) Uani 1 1 d . . .
H20 H 0.6482 0.4052 -0.1253 0.040 Uiso 1 1 calc R . .
C16 C 0.6324(3) 0.1871(3) -0.10696(17) 0.0312(11) Uani 1 1 d . . .
H16 H 0.6667 0.1368 -0.0906 0.037 Uiso 1 1 calc R . .
C22 C 0.8628(4) 0.3742(3) -0.1621(2) 0.0460(13) Uani 1 1 d . . .
H22 H 0.8121 0.3436 -0.1835 0.055 Uiso 1 1 calc R . .
C17 C 0.5416(4) 0.1736(3) -0.13492(18) 0.0396(12) Uani 1 1 d . . .
H17 H 0.5138 0.1145 -0.1373 0.048 Uiso 1 1 calc R . .
C18 C 0.4920(4) 0.2461(3) -0.15924(19) 0.0400(12) Uani 1 1 d . . .
H18 H 0.4301 0.2368 -0.1787 0.048 Uiso 1 1 calc R . .
C23 C 0.9308(4) 0.4284(4) -0.1903(2) 0.0561(15) Uani 1 1 d . . .
H23 H 0.9259 0.4358 -0.2310 0.067 Uiso 1 1 calc R . .
C19 C 0.5315(4) 0.3320(3) -0.15556(18) 0.0370(12) Uani 1 1 d . . .
H19 H 0.4969 0.3819 -0.1723 0.044 Uiso 1 1 calc R . .
C14 C 0.8057(4) -0.2360(3) 0.1148(2) 0.0491(14) Uani 1 1 d . . .
H14A H 0.7931 -0.2377 0.1563 0.074 Uiso 1 1 calc R . .
H14B H 0.8737 -0.2566 0.1075 0.074 Uiso 1 1 calc R . .
H14C H 0.7584 -0.2758 0.0946 0.074 Uiso 1 1 calc R . .
C24 C 1.0047(4) 0.4713(4) -0.1600(3) 0.0584(16) Uani 1 1 d . . .
H24 H 1.0515 0.5079 -0.1797 0.070 Uiso 1 1 calc R . .
C25 C 1.0116(4) 0.4617(4) -0.1013(3) 0.0589(16) Uani 1 1 d . . .
H25 H 1.0627 0.4923 -0.0803 0.071 Uiso 1 1 calc R . .
C27 C 0.5593(3) 0.1362(3) 0.08925(17) 0.0269(10) Uani 1 1 d . . .
C30 C 0.4376(4) 0.2132(3) 0.0049(2) 0.0430(13) Uani 1 1 d . . .
H30 H 0.3961 0.2395 -0.0240 0.052 Uiso 1 1 calc R . .
C31 C 0.5097(4) 0.2647(3) 0.03171(19) 0.0373(12) Uani 1 1 d . . .
H31 H 0.5181 0.3265 0.0212 0.045 Uiso 1 1 calc R . .
C28 C 0.4861(4) 0.0845(3) 0.06170(18) 0.0374(12) Uani 1 1 d . . .
H28 H 0.4780 0.0224 0.0716 0.045 Uiso 1 1 calc R . .
C32 C 0.5701(3) 0.2269(3) 0.07387(17) 0.0319(11) Uani 1 1 d . . .
H32 H 0.6194 0.2630 0.0925 0.038 Uiso 1 1 calc R . .
C29 C 0.4251(4) 0.1235(3) 0.0199(2) 0.0449(13) Uani 1 1 d . . .
H29 H 0.3746 0.0883 0.0016 0.054 Uiso 1 1 calc R . .
C33 C 0.7043(3) 0.1736(3) 0.17906(17) 0.0270(10) Uani 1 1 d . . .
C35 C 0.6969(4) 0.3067(3) 0.23962(19) 0.0368(12) Uani 1 1 d . . .
H35 H 0.6596 0.3478 0.2622 0.044 Uiso 1 1 calc R . .
C34 C 0.6499(3) 0.2343(3) 0.21280(17) 0.0331(11) Uani 1 1 d . . .
H34 H 0.5804 0.2257 0.2173 0.040 Uiso 1 1 calc R . .
C37 C 0.8521(4) 0.2593(3) 0.2012(2) 0.0456(13) Uani 1 1 d . . .
H37 H 0.9218 0.2679 0.1973 0.055 Uiso 1 1 calc R . .
C36 C 0.7975(4) 0.3191(3) 0.23356(18) 0.0417(13) Uani 1 1 d . . .
H36 H 0.8295 0.3691 0.2518 0.050 Uiso 1 1 calc R . .
C38 C 0.8053(4) 0.1863(3) 0.17400(18) 0.0373(12) Uani 1 1 d . . .
H38 H 0.8433 0.1451 0.1518 0.045 Uiso 1 1 calc R . .
C39 C 0.7356(3) 0.3888(3) 0.02186(19) 0.0322(11) Uani 1 1 d . . .
C43 C 0.5858(3) -0.0086(3) 0.23447(18) 0.0280(10) Uani 1 1 d . . .
C46 C 0.5322(4) -0.0839(3) 0.3137(2) 0.0402(12) Uani 1 1 d . . .
H46 H 0.4795 -0.1089 0.3355 0.048 Uiso 1 1 calc R . .
C45 C 0.6263(4) -0.0924(3) 0.3352(2) 0.0436(13) Uani 1 1 d . . .
H45 H 0.6402 -0.1224 0.3706 0.052 Uiso 1 1 calc R . .
C44 C 0.7002(4) -0.0550(3) 0.3023(2) 0.0419(13) Uani 1 1 d . . .
H44 H 0.7671 -0.0596 0.3157 0.050 Uiso 1 1 calc R . .
C40 C 0.6798(4) 0.4757(4) 0.0956(2) 0.0543(15) Uani 1 1 d . . .
H40 H 0.6733 0.4865 0.1357 0.065 Uiso 1 1 calc R . .
C42 C 0.6517(4) 0.5202(3) 0.0013(2) 0.0539(15) Uani 1 1 d . . .
H42 H 0.6250 0.5623 -0.0258 0.065 Uiso 1 1 calc R . .
C41 C 0.6389(4) 0.5367(4) 0.0584(2) 0.0623(17) Uani 1 1 d . . .
H41 H 0.6032 0.5881 0.0716 0.075 Uiso 1 1 calc R . .
N2 N 0.7744(2) 0.1225(2) 0.02773(13) 0.0262(8) Uani 1 1 d . . .
H1 H 0.7436 0.1718 0.0392 0.031 Uiso 1 1 calc R . .
N1 N 0.7799(3) 0.3112(2) 0.00392(14) 0.0303(9) Uani 1 1 d . . .
N5 N 0.6999(3) 0.4477(2) -0.01862(16) 0.0391(10) Uani 1 1 d . . .
N4 N 0.7288(3) 0.4012(3) 0.07923(15) 0.0428(11) Uani 1 1 d . . .
N7 N 0.5087(3) -0.0432(2) 0.26448(15) 0.0342(9) Uani 1 1 d . . .
N3 N 0.5596(3) 0.0303(2) 0.18337(14) 0.0281(9) Uani 1 1 d . . .
N6 N 0.6822(3) -0.0122(2) 0.25226(15) 0.0356(9) Uani 1 1 d . . .
C1A C 0.6703(4) 0.5843(3) 0.28923(19) 0.0431(13) Uani 1 1 d . . .
H1A H 0.6107 0.5466 0.2792 0.052 Uiso 1 1 calc R . .
Cl2A Cl 0.75039(14) 0.58703(11) 0.23000(6) 0.0798(5) Uani 1 1 d . . .
Cl3A Cl 0.63200(10) 0.69490(8) 0.30461(6) 0.0551(4) Uani 1 1 d . . .
Cl1A Cl 0.73228(11) 0.53592(10) 0.34786(6) 0.0631(4) Uani 1 1 d . . .
C1B C 0.8864(7) 0.7629(7) 0.4095(4) 0.060(3) Uani 0.620(10) 1 d PD A 1
H1B H 0.8606 0.7025 0.4220 0.073 Uiso 0.620(10) 1 calc PR A 1
Cl1B Cl 1.0158(6) 0.7782(7) 0.4323(5) 0.096(3) Uani 0.620(10) 1 d PD A 1
Cl2B Cl 0.8802(3) 0.7737(4) 0.33426(16) 0.0695(15) Uani 0.620(10) 1 d PD A 1
Cl3B Cl 0.8270(4) 0.8522(3) 0.4471(3) 0.1059(19) Uani 0.620(10) 1 d PD A 1
C1C C 0.9095(9) 0.8204(10) 0.4032(6) 0.064(6) Uani 0.380(10) 1 d PD A 2
H1C H 0.9236 0.8838 0.3904 0.077 Uiso 0.380(10) 1 calc PR A 2
Cl1C Cl 1.0101(8) 0.7587(8) 0.4381(7) 0.047(2) Uani 0.380(10) 1 d PD A 2
Cl2C Cl 0.8745(8) 0.7417(9) 0.3499(6) 0.179(6) Uani 0.380(10) 1 d PD A 2
Cl3C Cl 0.8012(8) 0.8023(13) 0.4436(3) 0.160(6) Uani 0.380(10) 1 d PD A 2

loop_
_atom_site_aniso_label
_atom_site_aniso_U_11
_atom_site_aniso_U_22
_atom_site_aniso_U_33
_atom_site_aniso_U_23
_atom_site_aniso_U_13
_atom_site_aniso_U_12
P2 0.0256(7) 0.0239(6) 0.0300(6) 0.0017(5) 0.0009(5) -0.0004(5)
P1 0.0323(7) 0.0215(6) 0.0305(6) 0.0008(5) 0.0061(5) -0.0003(5)
C11 0.022(3) 0.026(2) 0.027(2) -0.0017(19) -0.0031(19) 0.000(2)
C9 0.026(3) 0.020(2) 0.029(2) -0.0003(19) -0.004(2) 0.001(2)
C8 0.024(3) 0.020(2) 0.028(2) 0.0025(18) -0.0018(19) -0.0011(19)
C1 0.024(3) 0.022(2) 0.032(2) -0.0018(19) 0.001(2) 0.001(2)
C4 0.026(3) 0.026(2) 0.034(2) -0.010(2) -0.003(2) 0.008(2)
C2 0.027(3) 0.037(3) 0.026(2) 0.000(2) 0.000(2) 0.000(2)
C6 0.031(3) 0.018(2) 0.047(3) 0.005(2) 0.000(2) 0.001(2)
C5 0.027(3) 0.023(2) 0.038(3) 0.000(2) 0.001(2) 0.004(2)
C21 0.029(3) 0.023(2) 0.041(3) 0.001(2) 0.007(2) 0.002(2)
C12 0.022(3) 0.021(2) 0.031(2) -0.0027(19) -0.001(2) 0.001(2)
C15 0.033(3) 0.023(2) 0.029(2) 0.0018(19) 0.008(2) 0.003(2)
C7 0.030(3) 0.025(2) 0.032(2) 0.003(2) 0.000(2) -0.004(2)
C3 0.026(3) 0.038(3) 0.030(2) -0.004(2) 0.001(2) 0.004(2)
C26 0.040(3) 0.036(3) 0.059(3) -0.001(3) 0.011(3) -0.013(3)
C13 0.044(3) 0.043(3) 0.033(3) -0.008(2) 0.007(2) 0.007(2)
C10 0.023(3) 0.022(2) 0.033(2) -0.0043(19) -0.004(2) 0.001(2)
C20 0.039(3) 0.027(3) 0.036(3) 0.001(2) 0.010(2) -0.001(2)
C16 0.032(3) 0.029(3) 0.033(2) 0.003(2) 0.000(2) 0.002(2)
C22 0.055(4) 0.041(3) 0.043(3) 0.007(2) 0.017(3) 0.003(3)
C17 0.042(3) 0.034(3) 0.042(3) 0.002(2) -0.001(2) -0.007(2)
C18 0.033(3) 0.047(3) 0.040(3) 0.003(2) -0.008(2) -0.002(3)
C23 0.060(4) 0.056(4) 0.054(3) 0.017(3) 0.026(3) 0.002(3)
C19 0.038(3) 0.034(3) 0.040(3) 0.006(2) 0.000(2) 0.010(2)
C14 0.067(4) 0.025(3) 0.055(3) 0.008(2) 0.005(3) 0.005(3)
C24 0.050(4) 0.050(4) 0.076(4) 0.005(3) 0.032(3) -0.004(3)
C25 0.044(4) 0.050(3) 0.083(4) -0.006(3) 0.010(3) -0.018(3)
C27 0.027(3) 0.029(3) 0.024(2) 0.0004(19) 0.0049(19) 0.001(2)
C30 0.043(3) 0.048(3) 0.037(3) 0.010(2) -0.001(2) 0.011(3)
C31 0.036(3) 0.037(3) 0.039(3) 0.007(2) 0.001(2) 0.005(2)
C28 0.043(3) 0.031(3) 0.038(3) 0.004(2) -0.006(2) -0.003(2)
C32 0.033(3) 0.032(3) 0.030(2) 0.000(2) 0.004(2) 0.000(2)
C29 0.036(3) 0.053(3) 0.046(3) 0.003(3) -0.011(3) -0.007(3)
C33 0.032(3) 0.022(2) 0.027(2) 0.0038(19) 0.003(2) -0.002(2)
C35 0.037(3) 0.033(3) 0.040(3) -0.010(2) 0.006(2) 0.000(2)
C34 0.030(3) 0.034(3) 0.036(3) -0.003(2) 0.006(2) -0.002(2)
C37 0.034(3) 0.052(3) 0.051(3) -0.009(3) -0.005(3) -0.011(3)
C36 0.056(4) 0.033(3) 0.035(3) -0.004(2) -0.002(3) -0.006(3)
C38 0.034(3) 0.038(3) 0.040(3) -0.009(2) 0.002(2) 0.001(2)
C39 0.028(3) 0.031(3) 0.038(3) -0.001(2) 0.007(2) -0.011(2)
C43 0.032(3) 0.019(2) 0.033(2) -0.0031(19) 0.003(2) -0.003(2)
C46 0.052(4) 0.030(3) 0.039(3) -0.003(2) 0.011(3) 0.000(3)
C45 0.073(4) 0.026(3) 0.032(3) 0.003(2) -0.002(3) -0.002(3)
C44 0.051(4) 0.031(3) 0.043(3) 0.003(2) -0.015(3) 0.009(3)
C40 0.075(4) 0.042(3) 0.046(3) -0.019(3) 0.025(3) -0.010(3)
C42 0.059(4) 0.036(3) 0.067(4) 0.003(3) 0.022(3) 0.013(3)
C41 0.087(5) 0.029(3) 0.071(4) -0.012(3) 0.034(4) 0.003(3)
N2 0.026(2) 0.0230(19) 0.0298(19) -0.0021(16) 0.0080(17) 0.0045(16)
N1 0.034(2) 0.025(2) 0.032(2) -0.0035(17) 0.0065(17) -0.0003(17)
N5 0.045(3) 0.028(2) 0.044(2) -0.0005(19) 0.012(2) 0.0063(19)
N4 0.061(3) 0.033(2) 0.035(2) -0.0080(18) 0.012(2) -0.006(2)
N7 0.040(3) 0.030(2) 0.033(2) 0.0048(18) 0.0017(19) -0.0019(19)
N3 0.029(2) 0.026(2) 0.0294(19) 0.0028(16) 0.0020(17) -0.0002(17)
N6 0.034(3) 0.032(2) 0.040(2) 0.0027(18) -0.0059(19) -0.0017(19)
C1A 0.038(3) 0.036(3) 0.055(3) 0.008(2) -0.007(2) -0.001(2)
Cl2A 0.1069(15) 0.0747(11) 0.0586(9) -0.0128(8) 0.0246(9) -0.0132(10)
Cl3A 0.0416(9) 0.0377(7) 0.0859(10) 0.0037(7) -0.0048(7) 0.0044(6)
Cl1A 0.0553(10) 0.0593(9) 0.0745(9) 0.0284(8) -0.0096(8) 0.0048(7)
C1B 0.039(7) 0.060(7) 0.083(8) 0.003(6) 0.004(6) 0.008(6)
Cl1B 0.074(4) 0.149(7) 0.065(3) 0.004(4) 0.004(3) 0.044(4)
Cl2B 0.0383(19) 0.112(4) 0.058(2) -0.0088(19) -0.0006(14) 0.010(2)
Cl3B 0.055(3) 0.101(3) 0.161(4) -0.038(3) 0.007(2) 0.029(2)
C1C 0.052(12) 0.044(11) 0.097(14) 0.035(10) -0.004(9) 0.005(9)
Cl1C 0.026(3) 0.058(3) 0.058(5) 0.012(3) -0.009(3) -0.001(2)
Cl2C 0.116(7) 0.109(8) 0.308(15) -0.066(9) -0.129(9) -0.009(5)
Cl3C 0.073(6) 0.333(18) 0.073(5) 0.062(7) 0.022(4) 0.096(9)

loop_
_atom_type_symbol
_atom_type_description
_atom_type_scat_dispersion_real
_atom_type_scat_dispersion_imag
_atom_type_scat_source
C C 0.0033 0.0016 'International Tables Vol C Tables 4.2.6.8 and 6.1.1.4'
H H 0.0000 0.0000 'International Tables Vol C Tables 4.2.6.8 and 6.1.1.4'
N N 0.0061 0.0033 'International Tables Vol C Tables 4.2.6.8 and 6.1.1.4'
P P 0.1023 0.0942 'International Tables Vol C Tables 4.2.6.8 and 6.1.1.4'
Cl Cl 0.1484 0.1585 'International Tables Vol C Tables 4.2.6.8 and 6.1.1.4'

loop_
_geom_angle_atom_site_label_1
_geom_angle_atom_site_label_2
_geom_angle_atom_site_label_3
_geom_angle
N3 P2 C33 115.78(18)
N3 P2 C27 104.49(19)
C33 P2 C27 106.64(19)
N3 P2 C8 114.66(18)
C33 P2 C8 109.1(2)
C27 P2 C8 105.20(18)
N1 P1 C1 103.41(19)
N1 P1 C15 116.40(19)
C1 P1 C15 105.59(19)
N1 P1 C21 114.85(19)
C1 P1 C21 106.3(2)
C15 P1 C21 109.2(2)
C4 C11 C12 119.8(4)
C4 C11 C10 134.1(4)
C12 C11 C10 105.9(4)
N2 C9 C8 130.1(4)
N2 C9 C10 108.0(3)
C8 C9 C10 121.9(4)
C7 C8 C9 116.1(4)
C7 C8 P2 119.2(3)
C9 C8 P2 124.4(3)
C12 C1 C2 116.9(4)
C12 C1 P1 121.4(3)
C2 C1 P1 121.3(3)
C3 C4 C11 120.1(4)
C1 C2 C3 122.8(4)
C7 C6 C5 118.9(4)
C7 C6 C14 120.8(4)
C5 C6 C14 120.3(4)
C6 C5 C10 119.7(4)
C22 C21 C26 118.9(4)
C22 C21 P1 122.8(4)
C26 C21 P1 118.0(3)
N2 C12 C1 129.6(4)
N2 C12 C11 109.0(4)
C1 C12 C11 121.3(4)
C20 C15 C16 117.8(4)
C20 C15 P1 123.0(3)
C16 C15 P1 119.1(3)
C6 C7 C8 123.6(4)
C4 C3 C2 119.1(4)
C4 C3 C13 120.2(4)
C2 C3 C13 120.7(4)
C25 C26 C21 120.2(5)
C5 C10 C9 119.8(4)
C5 C10 C11 132.7(4)
C9 C10 C11 107.5(3)
C19 C20 C15 121.4(4)
C17 C16 C15 120.7(4)
C23 C22 C21 120.0(5)
C18 C17 C16 119.9(4)
C19 C18 C17 120.3(4)
C24 C23 C22 120.3(5)
C18 C19 C20 119.9(4)
C23 C24 C25 120.2(5)
C24 C25 C26 120.3(5)
C32 C27 C28 119.0(4)
C32 C27 P2 122.2(3)
C28 C27 P2 118.8(3)
C31 C30 C29 120.3(4)
C30 C31 C32 120.1(4)
C29 C28 C27 120.0(4)
C31 C32 C27 120.5(4)
C30 C29 C28 120.1(5)
C38 C33 C34 118.9(4)
C38 C33 P2 124.0(3)
C34 C33 P2 117.1(3)
C36 C35 C34 120.1(4)
C35 C34 C33 120.4(4)
C36 C37 C38 120.0(5)
C35 C36 C37 120.2(4)
C33 C38 C37 120.4(4)
N4 C39 N1 116.9(4)
N4 C39 N5 124.5(4)
N1 C39 N5 118.5(4)
N6 C43 N7 124.2(4)
N6 C43 N3 121.2(4)
N7 C43 N3 114.6(4)
N7 C46 C45 124.6(5)
C46 C45 C44 115.8(4)
N6 C44 C45 123.1(5)
N4 C40 C41 124.1(5)
N5 C42 C41 123.3(5)
C40 C41 C42 116.4(5)
C12 N2 C9 109.6(3)
C39 N1 P1 120.8(3)
C42 N5 C39 116.1(4)
C40 N4 C39 115.6(4)
C46 N7 C43 116.0(4)
C43 N3 P2 123.2(3)
C44 N6 C43 116.3(4)
Cl1A C1A Cl3A 111.3(3)
Cl1A C1A Cl2A 109.2(3)
Cl3A C1A Cl2A 108.9(3)
Cl2B C1B Cl3B 113.9(6)
Cl2B C1B Cl1B 108.0(6)
Cl3B C1B Cl1B 101.5(7)
Cl2C C1C Cl3C 93.4(11)
Cl2C C1C Cl1C 100.0(9)
Cl3C C1C Cl1C 107.6(9)

loop_
_geom_bond_atom_site_label_1
_geom_bond_atom_site_label_2
_geom_bond_distance
P2 N3 1.592(3)
P2 C33 1.799(4)
P2 C27 1.799(4)
P2 C8 1.806(4)
P1 N1 1.597(3)
P1 C1 1.793(4)
P1 C15 1.799(5)
P1 C21 1.805(4)
C11 C4 1.393(5)
C11 C12 1.412(5)
C11 C10 1.447(5)
C9 N2 1.388(5)
C9 C8 1.403(5)
C9 C10 1.406(5)
C8 C7 1.400(5)
C1 C12 1.395(5)
C1 C2 1.400(5)
C4 C3 1.382(5)
C2 C3 1.400(6)
C6 C7 1.393(6)
C6 C5 1.397(6)
C6 C14 1.516(5)
C5 C10 1.399(5)
C21 C22 1.387(6)
C21 C26 1.389(6)
C12 N2 1.374(5)
C15 C20 1.392(6)
C15 C16 1.400(6)
C3 C13 1.505(6)
C26 C25 1.376(6)
C20 C19 1.378(6)
C16 C17 1.387(6)
C22 C23 1.386(6)
C17 C18 1.377(6)
C18 C19 1.376(6)
C23 C24 1.364(7)
C24 C25 1.371(7)
C27 C32 1.392(5)
C27 C28 1.393(6)
C30 C31 1.373(6)
C30 C29 1.379(6)
C31 C32 1.380(6)
C28 C29 1.386(6)
C33 C38 1.377(6)
C33 C34 1.401(6)
C35 C36 1.373(6)
C35 C34 1.384(6)
C37 C36 1.377(6)
C37 C38 1.393(6)
C39 N4 1.347(5)
C39 N1 1.359(5)
C39 N5 1.361(5)
C43 N6 1.355(5)
C43 N7 1.356(5)
C43 N3 1.358(5)
C46 N7 1.323(5)
C46 C45 1.359(6)
C45 C44 1.376(7)
C44 N6 1.339(5)
C40 N4 1.338(6)
C40 C41 1.358(7)
C42 N5 1.336(5)
C42 C41 1.359(7)
C1A Cl1A 1.738(4)
C1A Cl3A 1.749(5)
C1A Cl2A 1.757(5)
C1B Cl2B 1.754(9)
C1B Cl3B 1.775(9)
C1B Cl1B 1.825(10)
C1C Cl2C 1.754(13)
C1C Cl3C 1.763(13)
C1C Cl1C 1.810(12)

loop_
_geom_hbond_atom_site_label_D
_geom_hbond_atom_site_label_H
_geom_hbond_atom_site_label_A
_geom_hbond_distance_DH
_geom_hbond_distance_HA
_geom_hbond_distance_DA
_geom_hbond_angle_DHA
N2 H1 N1 0.88 2.27 2.838(5) 122.3

loop_
_geom_torsion_atom_site_label_1
_geom_torsion_atom_site_label_2
_geom_torsion_atom_site_label_3
_geom_torsion_atom_site_label_4
_geom_torsion
N2 C9 C8 C7 177.7(4)
C10 C9 C8 C7 0.2(6)
N2 C9 C8 P2 3.0(6)
C10 C9 C8 P2 -174.5(3)
N3 P2 C8 C7 -15.4(4)
C33 P2 C8 C7 116.4(3)
C27 P2 C8 C7 -129.6(3)
N3 P2 C8 C9 159.1(3)
C33 P2 C8 C9 -69.2(4)
C27 P2 C8 C9 44.9(4)
N1 P1 C1 C12 33.6(4)
C15 P1 C1 C12 -89.2(4)
C21 P1 C1 C12 154.9(3)
N1 P1 C1 C2 -153.1(3)
C15 P1 C1 C2 84.2(4)
C21 P1 C1 C2 -31.8(4)
C12 C11 C4 C3 -0.9(6)
C10 C11 C4 C3 174.8(4)
C12 C1 C2 C3 0.4(6)
P1 C1 C2 C3 -173.3(3)
C7 C6 C5 C10 0.0(6)
C14 C6 C5 C10 -178.8(4)
N1 P1 C21 C22 -159.7(4)
C1 P1 C21 C22 86.6(4)
C15 P1 C21 C22 -26.9(4)
N1 P1 C21 C26 26.5(4)
C1 P1 C21 C26 -87.2(4)
C15 P1 C21 C26 159.3(3)
C2 C1 C12 N2 -176.9(4)
P1 C1 C12 N2 -3.3(6)
C2 C1 C12 C11 -0.1(6)
P1 C1 C12 C11 173.5(3)
C4 C11 C12 N2 177.7(4)
C10 C11 C12 N2 1.0(4)
C4 C11 C12 C1 0.4(6)
C10 C11 C12 C1 -176.4(4)
N1 P1 C15 C20 87.0(4)
C1 P1 C15 C20 -159.0(3)
C21 P1 C15 C20 -45.1(4)
N1 P1 C15 C16 -90.5(4)
C1 P1 C15 C16 23.6(4)
C21 P1 C15 C16 137.5(3)
C5 C6 C7 C8 -1.5(6)
C14 C6 C7 C8 177.3(4)
C9 C8 C7 C6 1.4(6)
P2 C8 C7 C6 176.3(3)
C11 C4 C3 C2 1.1(6)
C11 C4 C3 C13 -177.3(4)
C1 C2 C3 C4 -0.8(6)
C1 C2 C3 C13 177.6(4)
C22 C21 C26 C25 1.7(7)
P1 C21 C26 C25 175.7(4)
C6 C5 C10 C9 1.5(6)
C6 C5 C10 C11 -177.4(4)
N2 C9 C10 C5 -179.6(4)
C8 C9 C10 C5 -1.6(6)
N2 C9 C10 C11 -0.4(4)
C8 C9 C10 C11 177.6(4)
C4 C11 C10 C5 2.6(8)
C12 C11 C10 C5 178.7(4)
C4 C11 C10 C9 -176.4(4)
C12 C11 C10 C9 -0.3(4)
C16 C15 C20 C19 0.1(6)
P1 C15 C20 C19 -177.4(3)
C20 C15 C16 C17 -0.4(6)
P1 C15 C16 C17 177.2(3)
C26 C21 C22 C23 -1.6(7)
P1 C21 C22 C23 -175.3(4)
C15 C16 C17 C18 0.6(7)
C16 C17 C18 C19 -0.5(7)
C21 C22 C23 C24 1.1(8)
C17 C18 C19 C20 0.2(7)
C15 C20 C19 C18 0.0(7)
C22 C23 C24 C25 -0.7(8)
C23 C24 C25 C26 0.7(8)
C21 C26 C25 C24 -1.3(8)
N3 P2 C27 C32 133.1(4)
C33 P2 C27 C32 10.0(4)
C8 P2 C27 C32 -105.7(4)
N3 P2 C27 C28 -46.3(4)
C33 P2 C27 C28 -169.4(3)
C8 P2 C27 C28 74.8(4)
C29 C30 C31 C32 -0.1(7)
C32 C27 C28 C29 -0.3(7)
P2 C27 C28 C29 179.1(4)
C30 C31 C32 C27 0.7(7)
C28 C27 C32 C31 -0.4(6)
P2 C27 C32 C31 -179.9(3)
C31 C30 C29 C28 -0.7(7)
C27 C28 C29 C30 0.9(7)
N3 P2 C33 C38 133.9(4)
C27 P2 C33 C38 -110.4(4)
C8 P2 C33 C38 2.7(4)
N3 P2 C33 C34 -47.0(4)
C27 P2 C33 C34 68.8(3)
C8 P2 C33 C34 -178.1(3)
C36 C35 C34 C33 -0.4(6)
C38 C33 C34 C35 1.2(6)
P2 C33 C34 C35 -178.0(3)
C34 C35 C36 C37 -0.5(7)
C38 C37 C36 C35 0.5(7)
C34 C33 C38 C37 -1.2(6)
P2 C33 C38 C37 178.0(3)
C36 C37 C38 C33 0.3(7)
N7 C46 C45 C44 0.2(7)
C46 C45 C44 N6 0.2(7)
N4 C40 C41 C42 -1.6(9)
N5 C42 C41 C40 1.2(9)
C1 C12 N2 C9 175.8(4)
C11 C12 N2 C9 -1.3(4)
C8 C9 N2 C12 -176.7(4)
C10 C9 N2 C12 1.1(4)
N4 C39 N1 P1 178.2(3)
N5 C39 N1 P1 -0.7(6)
C1 P1 N1 C39 -178.5(3)
C15 P1 N1 C39 -63.3(4)
C21 P1 N1 C39 66.1(4)
C41 C42 N5 C39 0.8(7)
N4 C39 N5 C42 -2.8(7)
N1 C39 N5 C42 176.0(4)
C41 C40 N4 C39 -0.2(8)
N1 C39 N4 C40 -176.4(4)
N5 C39 N4 C40 2.5(7)
C45 C46 N7 C43 0.1(6)
N6 C43 N7 C46 -1.0(6)
N3 C43 N7 C46 178.1(3)
N6 C43 N3 P2 -7.1(5)
N7 C43 N3 P2 173.7(3)
C33 P2 N3 C43 -53.6(4)
C27 P2 N3 C43 -170.6(3)
C8 P2 N3 C43 74.8(4)
C45 C44 N6 C43 -1.0(6)
N7 C43 N6 C44 1.5(6)
N3 C43 N6 C44 -177.6(4)
